data_4082439
loop_
_publ_author_name
'Miloserdov, Fedor M.'
'McMullin, Claire L.'
'Belmonte, Marta Mart\?\'inez'
'Benet-Buchholz, Jordi'
'Bakhmutov, Vladimir I.'
'Macgregor, Stuart A.'
'Grushin, Vladimir V.'

_publ_section_title
;
 The Challenge of Palladium-Catalyzed Aromatic Azidocarbonylation: From
 Mechanistic and Catalyst Deactivation Studies to a Highly Efficient
 Process
;
_journal_issue 3
_journal_name_full Organometallics
_journal_page_first 736
_journal_paper_doi 10.1021/om401126m
_journal_volume 33
_journal_year 2014
_chemical_formula_sum 'C42 H35 N3 P2 Pd'
_chemical_formula_weight 750.07
_chemical_name_systematic
; 
 ? 
;
_space_group_IT_number 61
_symmetry_cell_setting orthorhombic
_symmetry_space_group_name_Hall '-P 2ac 2ab'
_symmetry_space_group_name_H-M 'P b c a'
_atom_sites_solution_hydrogens geom
_atom_sites_solution_primary direct
_atom_sites_solution_secondary difmap
_audit_creation_method SHELXL-97
_cell_angle_alpha 90.00
_cell_angle_beta 90.00
_cell_angle_gamma 90.00
_cell_formula_units_Z 8
_cell_length_a 19.0946(6)
_cell_length_b 11.0840(3)
_cell_length_c 31.8307(12)
_cell_measurement_reflns_used 9843
_cell_measurement_temperature 100(2)
_cell_measurement_theta_max 36.18
_cell_measurement_theta_min 2.48
_cell_volume 6736.8(4)
_computing_cell_refinement 'Bruker APEX2 v2009.1-0'
_computing_data_collection 'Bruker APEX2 v2009.1-0'
_computing_data_reduction 'Bruker SAINT V7.60A'
_computing_molecular_graphics 'Bruker SHELXTL'
_computing_publication_material 'Bruker SHELXTL'
_computing_structure_refinement 'SHELXL-97 (Sheldrick, 2008)'
_computing_structure_solution 'SHELXS-97 (Sheldrick, 2008)'
_diffrn_ambient_temperature 100(2)
_diffrn_detector_area_resol_mean 512
_diffrn_detector_type '4K CCD area detector APEX II'
_diffrn_measured_fraction_theta_full 0.987
_diffrn_measured_fraction_theta_max 0.987
_diffrn_measurement_device_type 'Kappa 4-axis goniometer bruker-nonius'
_diffrn_measurement_method
;
 Fullsphere data collection, phi and omega scans
;
_diffrn_measurement_specimen_support 'magnetic support whith 10 micron nylon fiber cryoloop'
_diffrn_radiation_monochromator 'Multilayer Montel 200 mirrors'
_diffrn_radiation_type MoK\a
_diffrn_radiation_wavelength 0.71073
_diffrn_reflns_av_R_equivalents 0.0503
_diffrn_reflns_av_sigmaI/netI 0.0366
_diffrn_reflns_limit_h_max 31
_diffrn_reflns_limit_h_min -31
_diffrn_reflns_limit_k_max 11
_diffrn_reflns_limit_k_min -18
_diffrn_reflns_limit_l_max 51
_diffrn_reflns_limit_l_min -52
_diffrn_reflns_number 99190
_diffrn_reflns_theta_full 36.39
_diffrn_reflns_theta_max 36.39
_diffrn_reflns_theta_min 1.28
_diffrn_source 'rotating anode X-ray tube'
_diffrn_source_current 70
_diffrn_source_power 50
_diffrn_source_size '3 mm x 0.3 mm fine focus'
_diffrn_source_type 'Bruker-Nonius FR 591'
_exptl_absorpt_coefficient_mu 0.682
_exptl_absorpt_correction_T_max 1.00
_exptl_absorpt_correction_T_min 0.93
_exptl_absorpt_correction_type empirical
_exptl_absorpt_process_details
; 
 SADABS Version 2008/1 Bruker-Nonius
 Blessing, Acta Cryst. (1995) A51 33-38
;
_exptl_crystal_colour colourless
_exptl_crystal_density_diffrn 1.479
_exptl_crystal_density_method 'not measured'
_exptl_crystal_description Block
_exptl_crystal_F_000 3072
_exptl_crystal_size_max 0.50
_exptl_crystal_size_mid 0.50
_exptl_crystal_size_min 0.40
_refine_diff_density_max 1.481
_refine_diff_density_min -0.667
_refine_diff_density_rms 0.105
_refine_ls_extinction_method none
_refine_ls_goodness_of_fit_ref 1.058
_refine_ls_hydrogen_treatment noref
_refine_ls_matrix_type full
_refine_ls_number_parameters 433
_refine_ls_number_reflns 16198
_refine_ls_number_restraints 0
_refine_ls_restrained_S_all 1.058
_refine_ls_R_factor_all 0.0487
_refine_ls_R_factor_gt 0.0354
_refine_ls_shift/su_max 0.001
_refine_ls_shift/su_mean 0.000
_refine_ls_structure_factor_coef Fsqd
_refine_ls_weighting_details 'calc w=1/[\s^2^(Fo^2^)+(0.0384P)^2^+5.1779P] where P=(Fo^2^+2Fc^2^)/3'
_refine_ls_weighting_scheme calc
_refine_ls_wR_factor_gt 0.0845
_refine_ls_wR_factor_ref 0.0924
_reflns_number_gt 13101
_reflns_number_total 16198
_reflns_threshold_expression >2sigma(I)
_cod_data_source_file om401126m_si_002.cif
_cod_data_source_block vg002b
_cod_depositor_comments
;
The following automatic conversions were performed:
'_diffrn_measurement_specimen_suppport' tag replaced with
'_diffrn_measurement_specimen_support'.

Automatic conversion script
Id: cif_correct_tags 1440 2010-10-19 06:21:57Z saulius 

The following automatic conversions were performed:

'_symmetry_cell_setting' value 'Orthorhombic' changed to
'orthorhombic' according to
/usr/data/users/saulius/automatic-downloads/current/ACS/lib/dictionaries/cif_core.dic
dictionary named 'cif_core.dic' version 2.4.2 from 2011-04-26.

Automatic conversion script
Id: cif_fix_values 2281 2013-09-26 08:29:07Z andrius 
;
_cod_original_sg_symbol_H-M Pbca
_cod_database_code 4082439

loop_
_symmetry_equiv_pos_as_xyz
'x, y, z'
'-x+1/2, -y, z+1/2'
'-x, y+1/2, -z+1/2'
'x+1/2, -y+1/2, -z'
'-x, -y, -z'
'x-1/2, y, -z-1/2'
'x, -y-1/2, z-1/2'
'-x-1/2, y-1/2, z'

loop_
_atom_site_label
_atom_site_type_symbol
_atom_site_fract_x
_atom_site_fract_y
_atom_site_fract_z
_atom_site_U_iso_or_equiv
_atom_site_adp_type
_atom_site_occupancy
_atom_site_symmetry_multiplicity
_atom_site_calc_flag
_atom_site_refinement_flags
C1 C 0.66587(7) 0.82777(13) 0.11314(4) 0.0131(2) Uani 1 1 d .
C2 C 0.66190(8) 0.74132(18) 0.14483(5) 0.0231(3) Uani 1 1 d .
H2 H 0.6201 0.6960 0.1485 0.028 Uiso 1 1 calc R
C3 C 0.71887(9) 0.7211(2) 0.17113(6) 0.0316(4) Uani 1 1 d .
H3 H 0.7162 0.6606 0.1922 0.038 Uiso 1 1 calc R
C4 C 0.77946(9) 0.7887(2) 0.16672(6) 0.0271(4) Uani 1 1 d .
H4 H 0.8178 0.7760 0.1852 0.032 Uiso 1 1 calc R
C5 C 0.78408(8) 0.87462(19) 0.13534(6) 0.0260(4) Uani 1 1 d .
H5 H 0.8257 0.9208 0.1322 0.031 Uiso 1 1 calc R
C6 C 0.72776(8) 0.89337(16) 0.10846(5) 0.0202(3) Uani 1 1 d .
H6 H 0.7314 0.9515 0.0866 0.024 Uiso 1 1 calc R
C7 C 0.60879(7) 0.97695(13) 0.04743(4) 0.0123(2) Uani 1 1 d .
C8 C 0.62358(8) 1.08578(14) 0.06806(5) 0.0160(3) Uani 1 1 d .
H8 H 0.6257 1.0878 0.0979 0.019 Uiso 1 1 calc R
C9 C 0.63514(9) 1.19073(15) 0.04517(5) 0.0197(3) Uani 1 1 d .
H9 H 0.6448 1.2642 0.0594 0.024 Uiso 1 1 calc R
C10 C 0.63263(9) 1.18847(15) 0.00152(6) 0.0216(3) Uani 1 1 d .
H10 H 0.6409 1.2602 -0.0141 0.026 Uiso 1 1 calc R
C11 C 0.61812(10) 1.08160(17) -0.01918(5) 0.0232(3) Uani 1 1 d .
H11 H 0.6164 1.0801 -0.0490 0.028 Uiso 1 1 calc R
C12 C 0.60597(8) 0.97612(15) 0.00349(5) 0.0179(3) Uani 1 1 d .
H12 H 0.5957 0.9032 -0.0110 0.021 Uiso 1 1 calc R
C13 C 0.60516(7) 0.71851(13) 0.04024(4) 0.0127(2) Uani 1 1 d .
C14 C 0.66805(8) 0.65437(15) 0.03796(5) 0.0189(3) Uani 1 1 d .
H14 H 0.7058 0.6746 0.0561 0.023 Uiso 1 1 calc R
C15 C 0.67538(11) 0.56072(17) 0.00906(6) 0.0256(3) Uani 1 1 d .
H15 H 0.7181 0.5169 0.0077 0.031 Uiso 1 1 calc R
C16 C 0.62056(11) 0.53127(16) -0.01765(5) 0.0238(3) Uani 1 1 d .
H16 H 0.6256 0.4668 -0.0371 0.029 Uiso 1 1 calc R
C17 C 0.55827(9) 0.59612(15) -0.01599(5) 0.0204(3) Uani 1 1 d .
H17 H 0.5212 0.5774 -0.0348 0.025 Uiso 1 1 calc R
C18 C 0.55034(8) 0.68825(14) 0.01319(5) 0.0161(3) Uani 1 1 d .
H18 H 0.5073 0.7310 0.0148 0.019 Uiso 1 1 calc R
C19 C 0.37578(7) 0.67613(12) 0.19068(4) 0.0112(2) Uani 1 1 d .
C20 C 0.42822(7) 0.58915(14) 0.19444(5) 0.0140(2) Uani 1 1 d .
H20 H 0.4723 0.6015 0.1813 0.017 Uiso 1 1 calc R
C21 C 0.41625(8) 0.48441(14) 0.21743(5) 0.0172(3) Uani 1 1 d .
H21 H 0.4520 0.4252 0.2197 0.021 Uiso 1 1 calc R
C22 C 0.35206(8) 0.46607(14) 0.23708(5) 0.0159(2) Uani 1 1 d .
H22 H 0.3439 0.3941 0.2525 0.019 Uiso 1 1 calc R
C23 C 0.29981(8) 0.55309(14) 0.23411(5) 0.0147(2) Uani 1 1 d .
H23 H 0.2562 0.5412 0.2479 0.018 Uiso 1 1 calc R
C24 C 0.31161(7) 0.65730(13) 0.21099(5) 0.0134(2) Uani 1 1 d .
H24 H 0.2758 0.7165 0.2089 0.016 Uiso 1 1 calc R
C25 C 0.37923(7) 0.93435(13) 0.19572(4) 0.0113(2) Uani 1 1 d .
C26 C 0.39567(7) 0.91742(13) 0.23812(4) 0.0132(2) Uani 1 1 d .
H26 H 0.4028 0.8382 0.2487 0.016 Uiso 1 1 calc R
C27 C 0.40164(8) 1.01601(14) 0.26495(5) 0.0158(3) Uani 1 1 d .
H27 H 0.4119 1.0038 0.2938 0.019 Uiso 1 1 calc R
C28 C 0.39256(8) 1.13194(14) 0.24959(5) 0.0166(3) Uani 1 1 d .
H28 H 0.3986 1.1993 0.2677 0.020 Uiso 1 1 calc R
C29 C 0.37454(8) 1.14984(14) 0.20765(5) 0.0152(2) Uani 1 1 d .
H29 H 0.3672 1.2292 0.1973 0.018 Uiso 1 1 calc R
C30 C 0.36731(7) 1.05157(13) 0.18093(4) 0.0129(2) Uani 1 1 d .
H30 H 0.3542 1.0639 0.1525 0.015 Uiso 1 1 calc R
C31 C 0.30528(7) 0.80493(13) 0.12866(4) 0.0116(2) Uani 1 1 d .
C32 C 0.24740(8) 0.87920(14) 0.13563(5) 0.0159(2) Uani 1 1 d .
H32 H 0.2504 0.9438 0.1552 0.019 Uiso 1 1 calc R
C33 C 0.18535(8) 0.85842(16) 0.11386(5) 0.0194(3) Uani 1 1 d .
H33 H 0.1460 0.9092 0.1185 0.023 Uiso 1 1 calc R
C34 C 0.18063(8) 0.76389(15) 0.08540(5) 0.0182(3) Uani 1 1 d .
H34 H 0.1382 0.7501 0.0706 0.022 Uiso 1 1 calc R
C35 C 0.23806(8) 0.68931(16) 0.07852(5) 0.0193(3) Uani 1 1 d .
H35 H 0.2347 0.6241 0.0592 0.023 Uiso 1 1 calc R
C36 C 0.30036(8) 0.71033(15) 0.09992(5) 0.0169(3) Uani 1 1 d .
H36 H 0.3398 0.6600 0.0949 0.020 Uiso 1 1 calc R
C37 C 0.50441(7) 0.98973(13) 0.13304(4) 0.0112(2) Uani 1 1 d .
C38 C 0.54132(7) 1.01176(13) 0.17030(5) 0.0138(2) Uani 1 1 d .
H38 H 0.5574 0.9458 0.1867 0.017 Uiso 1 1 calc R
C39 C 0.55462(8) 1.12943(14) 0.18348(5) 0.0160(3) Uani 1 1 d .
H39 H 0.5795 1.1431 0.2089 0.019 Uiso 1 1 calc R
C40 C 0.53169(8) 1.22707(14) 0.15972(5) 0.0157(2) Uani 1 1 d .
H40 H 0.5412 1.3072 0.1686 0.019 Uiso 1 1 calc R
C41 C 0.49478(8) 1.20619(14) 0.12296(5) 0.0155(2) Uani 1 1 d .
H41 H 0.4786 1.2723 0.1067 0.019 Uiso 1 1 calc R
C42 C 0.48136(7) 1.08861(14) 0.10982(5) 0.0137(2) Uani 1 1 d .
H42 H 0.4560 1.0756 0.0845 0.016 Uiso 1 1 calc R
N1 N 0.46707(7) 0.63840(12) 0.09545(4) 0.0151(2) Uani 1 1 d .
N2 N 0.50975(7) 0.56437(12) 0.10417(4) 0.0160(2) Uani 1 1 d .
N3 N 0.55047(9) 0.48973(15) 0.11262(6) 0.0291(3) Uani 1 1 d .
P1 P 0.591517(18) 0.84019(3) 0.077728(11) 0.01025(6) Uani 1 1 d .
P2 P 0.386970(18) 0.81124(3) 0.158391(11) 0.00973(6) Uani 1 1 d .
Pd1 Pd 0.486495(5) 0.819286(9) 0.114898(3) 0.00923(3) Uani 1 1 d .

loop_
_atom_site_aniso_label
_atom_site_aniso_U_11
_atom_site_aniso_U_22
_atom_site_aniso_U_33
_atom_site_aniso_U_23
_atom_site_aniso_U_13
_atom_site_aniso_U_12
C1 0.0102(5) 0.0167(6) 0.0122(6) -0.0006(5) -0.0005(4) 0.0000(4)
C2 0.0136(6) 0.0330(9) 0.0226(7) 0.0127(7) -0.0026(5) -0.0029(6)
C3 0.0187(7) 0.0490(13) 0.0271(9) 0.0189(9) -0.0047(6) 0.0005(7)
C4 0.0144(6) 0.0439(11) 0.0229(8) 0.0029(7) -0.0056(6) 0.0028(7)
C5 0.0125(6) 0.0345(10) 0.0309(9) 0.0011(7) -0.0058(6) -0.0048(6)
C6 0.0129(6) 0.0245(8) 0.0231(7) 0.0044(6) -0.0031(5) -0.0047(5)
C7 0.0105(5) 0.0136(6) 0.0128(6) 0.0003(4) 0.0010(4) -0.0006(4)
C8 0.0159(6) 0.0152(6) 0.0170(6) -0.0012(5) 0.0033(5) -0.0021(5)
C9 0.0196(6) 0.0145(6) 0.0249(7) 0.0006(5) 0.0036(6) -0.0032(5)
C10 0.0235(7) 0.0161(7) 0.0252(8) 0.0067(6) 0.0016(6) -0.0022(6)
C11 0.0316(8) 0.0216(8) 0.0165(7) 0.0066(6) -0.0026(6) -0.0044(6)
C12 0.0228(7) 0.0174(7) 0.0135(6) 0.0021(5) -0.0012(5) -0.0026(5)
C13 0.0138(5) 0.0123(6) 0.0121(6) -0.0008(4) 0.0024(4) -0.0012(4)
C14 0.0189(6) 0.0200(7) 0.0179(7) -0.0014(5) 0.0017(5) 0.0051(5)
C15 0.0344(9) 0.0206(8) 0.0219(8) -0.0030(6) 0.0055(7) 0.0110(7)
C16 0.0408(10) 0.0151(7) 0.0157(7) -0.0020(5) 0.0073(6) -0.0001(6)
C17 0.0286(8) 0.0200(7) 0.0127(6) -0.0020(5) 0.0031(5) -0.0094(6)
C18 0.0156(6) 0.0187(7) 0.0140(6) -0.0016(5) 0.0023(5) -0.0046(5)
C19 0.0108(5) 0.0110(5) 0.0118(5) -0.0010(4) -0.0006(4) -0.0007(4)
C20 0.0129(5) 0.0154(6) 0.0136(6) 0.0013(5) 0.0008(4) 0.0017(5)
C21 0.0184(6) 0.0150(6) 0.0184(7) 0.0017(5) -0.0004(5) 0.0039(5)
C22 0.0187(6) 0.0131(6) 0.0157(6) 0.0011(5) -0.0014(5) -0.0016(5)
C23 0.0148(5) 0.0148(6) 0.0147(6) 0.0010(5) 0.0014(5) -0.0027(5)
C24 0.0108(5) 0.0134(6) 0.0159(6) 0.0007(5) 0.0019(4) -0.0003(4)
C25 0.0098(5) 0.0123(6) 0.0117(5) -0.0014(4) 0.0007(4) 0.0002(4)
C26 0.0133(5) 0.0136(6) 0.0126(6) -0.0005(4) 0.0003(4) 0.0001(4)
C27 0.0165(6) 0.0174(7) 0.0134(6) -0.0024(5) -0.0007(5) -0.0006(5)
C28 0.0176(6) 0.0146(6) 0.0177(6) -0.0050(5) 0.0008(5) -0.0007(5)
C29 0.0144(5) 0.0110(6) 0.0202(7) -0.0015(5) 0.0020(5) 0.0005(5)
C30 0.0119(5) 0.0128(6) 0.0140(6) 0.0006(4) 0.0013(4) 0.0005(4)
C31 0.0102(5) 0.0135(6) 0.0112(5) 0.0004(4) -0.0002(4) -0.0003(4)
C32 0.0133(5) 0.0167(6) 0.0176(6) -0.0026(5) -0.0014(5) 0.0019(5)
C33 0.0124(5) 0.0215(7) 0.0244(7) -0.0010(6) -0.0029(5) 0.0029(5)
C34 0.0139(6) 0.0219(7) 0.0189(7) 0.0013(5) -0.0037(5) -0.0019(5)
C35 0.0168(6) 0.0228(8) 0.0184(7) -0.0048(5) -0.0032(5) -0.0013(5)
C36 0.0132(5) 0.0197(7) 0.0177(6) -0.0054(5) -0.0018(5) 0.0010(5)
C37 0.0108(5) 0.0105(5) 0.0122(6) -0.0004(4) 0.0005(4) -0.0010(4)
C38 0.0141(5) 0.0125(6) 0.0148(6) 0.0005(4) -0.0015(5) -0.0018(4)
C39 0.0177(6) 0.0150(6) 0.0153(6) -0.0018(5) -0.0021(5) -0.0029(5)
C40 0.0175(6) 0.0117(6) 0.0179(6) -0.0015(5) 0.0005(5) -0.0026(5)
C41 0.0164(6) 0.0119(6) 0.0181(6) 0.0016(5) 0.0004(5) -0.0001(5)
C42 0.0144(5) 0.0135(6) 0.0132(6) 0.0004(4) -0.0009(4) -0.0004(5)
N1 0.0145(5) 0.0139(5) 0.0170(6) -0.0029(4) 0.0014(4) -0.0019(4)
N2 0.0195(5) 0.0127(5) 0.0158(5) -0.0009(4) 0.0020(4) -0.0044(4)
N3 0.0252(7) 0.0178(7) 0.0443(10) 0.0051(6) -0.0027(7) 0.0029(6)
P1 0.00874(12) 0.01201(15) 0.00998(14) -0.00025(11) 0.00040(11) -0.00059(11)
P2 0.00858(12) 0.01034(14) 0.01027(14) -0.00051(11) 0.00044(10) -0.00018(11)
Pd1 0.00816(4) 0.00986(4) 0.00966(5) -0.00078(3) 0.00044(3) -0.00049(3)

loop_
_atom_type_symbol
_atom_type_description
_atom_type_scat_dispersion_real
_atom_type_scat_dispersion_imag
_atom_type_scat_source
C C 0.0033 0.0016 'International Tables Vol C Tables 4.2.6.8 and 6.1.1.4'
H H 0.0000 0.0000 'International Tables Vol C Tables 4.2.6.8 and 6.1.1.4'
N N 0.0061 0.0033 'International Tables Vol C Tables 4.2.6.8 and 6.1.1.4'
Pd Pd -0.9988 1.0072 'International Tables Vol C Tables 4.2.6.8 and 6.1.1.4'
P P 0.1023 0.0942 'International Tables Vol C Tables 4.2.6.8 and 6.1.1.4'

loop_
_geom_angle_atom_site_label_1
_geom_angle_atom_site_label_2
_geom_angle_atom_site_label_3
_geom_angle
C2 C1 C6 118.80(14)
C2 C1 P1 117.29(11)
C6 C1 P1 123.75(12)
C3 C2 C1 120.28(15)
C4 C3 C2 120.30(17)
C5 C4 C3 119.94(16)
C4 C5 C6 119.89(16)
C5 C6 C1 120.77(16)
C12 C7 C8 118.77(14)
C12 C7 P1 121.01(11)
C8 C7 P1 120.20(11)
C9 C8 C7 120.43(14)
C8 C9 C10 120.20(15)
C11 C10 C9 119.88(15)
C10 C11 C12 120.35(15)
C11 C12 C7 120.37(15)
C18 C13 C14 119.34(14)
C18 C13 P1 118.37(11)
C14 C13 P1 122.29(11)
C15 C14 C13 119.96(16)
C16 C15 C14 120.26(16)
C15 C16 C17 120.02(15)
C18 C17 C16 119.91(16)
C17 C18 C13 120.50(15)
C20 C19 C24 119.03(13)
C20 C19 P2 122.02(10)
C24 C19 P2 118.91(10)
C21 C20 C19 120.25(13)
C22 C21 C20 120.22(14)
C23 C22 C21 120.01(14)
C24 C23 C22 119.77(13)
C23 C24 C19 120.70(13)
C26 C25 C30 119.04(13)
C26 C25 P2 120.83(11)
C30 C25 P2 119.38(11)
C27 C26 C25 120.35(14)
C28 C27 C26 120.10(14)
C27 C28 C29 120.07(14)
C30 C29 C28 119.99(14)
C29 C30 C25 120.37(13)
C36 C31 C32 119.62(13)
C36 C31 P2 115.23(10)
C32 C31 P2 124.86(11)
C33 C32 C31 119.84(14)
C34 C33 C32 120.34(14)
C33 C34 C35 120.01(14)
C36 C35 C34 119.86(15)
C35 C36 C31 120.33(14)
C42 C37 C38 118.10(13)
C42 C37 Pd1 122.31(10)
C38 C37 Pd1 119.59(10)
C39 C38 C37 120.64(13)
C40 C39 C38 120.47(14)
C41 C40 C39 119.31(14)
C40 C41 C42 120.24(14)
C41 C42 C37 121.24(14)
N2 N1 Pd1 117.52(11)
N3 N2 N1 178.46(17)
C1 P1 C13 103.81(7)
C1 P1 C7 104.43(7)
C13 P1 C7 104.07(7)
C1 P1 Pd1 110.38(5)
C13 P1 Pd1 112.38(5)
C7 P1 Pd1 120.26(5)
C25 P2 C31 107.37(6)
C25 P2 C19 103.78(6)
C31 P2 C19 99.22(6)
C25 P2 Pd1 114.98(4)
C31 P2 Pd1 112.74(5)
C19 P2 Pd1 117.13(5)
C37 Pd1 N1 179.74(6)
C37 Pd1 P1 84.61(4)
N1 Pd1 P1 95.48(4)
C37 Pd1 P2 90.23(4)
N1 Pd1 P2 89.70(4)
P1 Pd1 P2 173.459(13)

loop_
_geom_bond_atom_site_label_1
_geom_bond_atom_site_label_2
_geom_bond_distance
C1 C2 1.393(2)
C1 C6 1.396(2)
C1 P1 1.8181(14)
C2 C3 1.391(2)
C3 C4 1.386(3)
C4 C5 1.383(3)
C5 C6 1.390(2)
C7 C12 1.399(2)
C7 C8 1.402(2)
C7 P1 1.8267(15)
C8 C9 1.390(2)
C9 C10 1.391(2)
C10 C11 1.383(3)
C11 C12 1.393(2)
C13 C18 1.396(2)
C13 C14 1.397(2)
C13 P1 1.8195(15)
C14 C15 1.394(2)
C15 C16 1.388(3)
C16 C17 1.391(3)
C17 C18 1.389(2)
C19 C20 1.3951(19)
C19 C24 1.4010(19)
C19 P2 1.8289(14)
C20 C21 1.391(2)
C21 C22 1.391(2)
C22 C23 1.391(2)
C23 C24 1.388(2)
C25 C26 1.3985(19)
C25 C30 1.401(2)
C25 P2 1.8154(14)
C26 C27 1.392(2)
C27 C28 1.386(2)
C28 C29 1.393(2)
C29 C30 1.389(2)
C31 C36 1.395(2)
C31 C32 1.396(2)
C31 P2 1.8257(14)
C32 C33 1.392(2)
C33 C34 1.388(2)
C34 C35 1.391(2)
C35 C36 1.391(2)
C37 C42 1.393(2)
C37 C38 1.401(2)
C37 Pd1 2.0049(14)
C38 C39 1.393(2)
C39 C40 1.391(2)
C40 C41 1.385(2)
C41 C42 1.393(2)
N1 N2 1.1893(19)
N1 Pd1 2.1309(13)
N2 N3 1.167(2)
P1 Pd1 2.3399(4)
P2 Pd1 2.3529(4)

loop_
_geom_torsion_atom_site_label_1
_geom_torsion_atom_site_label_2
_geom_torsion_atom_site_label_3
_geom_torsion_atom_site_label_4
_geom_torsion
C6 C1 C2 C3 -0.2(3)
P1 C1 C2 C3 175.39(16)
C1 C2 C3 C4 1.6(3)
C2 C3 C4 C5 -1.7(3)
C3 C4 C5 C6 0.4(3)
C4 C5 C6 C1 1.1(3)
C2 C1 C6 C5 -1.2(3)
P1 C1 C6 C5 -176.41(14)
C12 C7 C8 C9 0.1(2)
P1 C7 C8 C9 -178.48(12)
C7 C8 C9 C10 -0.5(2)
C8 C9 C10 C11 0.4(3)
C9 C10 C11 C12 0.0(3)
C10 C11 C12 C7 -0.4(3)
C8 C7 C12 C11 0.4(2)
P1 C7 C12 C11 178.93(13)
C18 C13 C14 C15 -0.4(2)
P1 C13 C14 C15 179.05(13)
C13 C14 C15 C16 0.4(3)
C14 C15 C16 C17 0.7(3)
C15 C16 C17 C18 -1.7(3)
C16 C17 C18 C13 1.6(2)
C14 C13 C18 C17 -0.6(2)
P1 C13 C18 C17 179.93(12)
C24 C19 C20 C21 1.1(2)
P2 C19 C20 C21 -176.42(12)
C19 C20 C21 C22 -0.5(2)
C20 C21 C22 C23 -0.6(2)
C21 C22 C23 C24 1.0(2)
C22 C23 C24 C19 -0.3(2)
C20 C19 C24 C23 -0.8(2)
P2 C19 C24 C23 176.85(11)
C30 C25 C26 C27 -1.5(2)
P2 C25 C26 C27 168.57(11)
C25 C26 C27 C28 -1.2(2)
C26 C27 C28 C29 2.7(2)
C27 C28 C29 C30 -1.6(2)
C28 C29 C30 C25 -1.1(2)
C26 C25 C30 C29 2.6(2)
P2 C25 C30 C29 -167.58(11)
C36 C31 C32 C33 0.0(2)
P2 C31 C32 C33 -173.58(12)
C31 C32 C33 C34 0.3(2)
C32 C33 C34 C35 0.0(3)
C33 C34 C35 C36 -0.6(3)
C34 C35 C36 C31 0.8(3)
C32 C31 C36 C35 -0.5(2)
P2 C31 C36 C35 173.64(13)
C42 C37 C38 C39 -0.2(2)
Pd1 C37 C38 C39 179.78(11)
C37 C38 C39 C40 -0.3(2)
C38 C39 C40 C41 0.7(2)
C39 C40 C41 C42 -0.6(2)
C40 C41 C42 C37 0.0(2)
C38 C37 C42 C41 0.3(2)
Pd1 C37 C42 C41 -179.65(11)
Pd1 N1 N2 N3 159(59)
C2 C1 P1 C13 -80.88(14)
C6 C1 P1 C13 94.42(15)
C2 C1 P1 C7 170.35(13)
C6 C1 P1 C7 -14.34(15)
C2 C1 P1 Pd1 39.76(14)
C6 C1 P1 Pd1 -144.93(13)
C18 C13 P1 C1 168.13(12)
C14 C13 P1 C1 -11.35(14)
C18 C13 P1 C7 -82.83(12)
C14 C13 P1 C7 97.69(14)
C18 C13 P1 Pd1 48.85(13)
C14 C13 P1 Pd1 -130.63(12)
C12 C7 P1 C1 128.85(12)
C8 C7 P1 C1 -52.64(13)
C12 C7 P1 C13 20.27(13)
C8 C7 P1 C13 -161.22(11)
C12 C7 P1 Pd1 -106.65(12)
C8 C7 P1 Pd1 71.87(12)
C26 C25 P2 C31 130.65(11)
C30 C25 P2 C31 -59.35(12)
C26 C25 P2 C19 26.20(12)
C30 C25 P2 C19 -163.79(11)
C26 C25 P2 Pd1 -103.02(11)
C30 C25 P2 Pd1 66.99(11)
C36 C31 P2 C25 -176.46(11)
C32 C31 P2 C25 -2.67(15)
C36 C31 P2 C19 -68.79(12)
C32 C31 P2 C19 105.00(13)
C36 C31 P2 Pd1 55.89(12)
C32 C31 P2 Pd1 -130.32(12)
C20 C19 P2 C25 -118.70(12)
C24 C19 P2 C25 63.73(12)
C20 C19 P2 C31 130.74(12)
C24 C19 P2 C31 -46.82(12)
C20 C19 P2 Pd1 9.20(14)
C24 C19 P2 Pd1 -168.37(10)
C42 C37 Pd1 N1 -22(16)
C38 C37 Pd1 N1 158(100)
C42 C37 Pd1 P1 88.28(11)
C38 C37 Pd1 P1 -91.73(11)
C42 C37 Pd1 P2 -95.75(11)
C38 C37 Pd1 P2 84.24(11)
N2 N1 Pd1 C37 170(100)
N2 N1 Pd1 P1 59.74(12)
N2 N1 Pd1 P2 -116.25(12)
C1 P1 Pd1 C37 77.14(7)
C13 P1 Pd1 C37 -167.50(7)
C7 P1 Pd1 C37 -44.50(7)
C1 P1 Pd1 N1 -103.11(6)
C13 P1 Pd1 N1 12.26(6)
C7 P1 Pd1 N1 135.26(7)
C1 P1 Pd1 P2 39.04(14)
C13 P1 Pd1 P2 154.40(12)
C7 P1 Pd1 P2 -82.60(13)
C25 P2 Pd1 C37 -12.58(6)
C31 P2 Pd1 C37 110.94(6)
C19 P2 Pd1 C37 -134.86(6)
C25 P2 Pd1 N1 167.66(6)
C31 P2 Pd1 N1 -68.82(6)
C19 P2 Pd1 N1 45.38(6)
C25 P2 Pd1 P1 25.32(14)
C31 P2 Pd1 P1 148.84(12)
C19 P2 Pd1 P1 -96.96(13)
